data_7711026
loop_
_publ_author_name
'Ruiz, Javier'
'Mateo, Mar\'ia A.'

_publ_section_title
;
 First synthesis of an isocyanide-functionalized imidazolium salt and
 transition metal complexes thereof
;
_journal_name_full 'Dalton Transactions'
_journal_paper_doi 10.1039/D2DT02119F
_journal_year 2022
_chemical_formula_moiety 'C11 H9 N3 S'
_chemical_formula_sum 'C11 H9 N3 S'
_chemical_formula_weight 215.27
_chemical_name_common MAM-330
_space_group_crystal_system monoclinic
_space_group_IT_number 14
_space_group_name_Hall '-P 2ybc'
_space_group_name_H-M_alt 'P 1 21/c 1'
_atom_sites_solution_hydrogens geom
_atom_sites_solution_primary dual
_atom_sites_solution_secondary difmap
_audit_update_record
;
2022-06-14 deposited with the CCDC.	2022-08-18 downloaded from the CCDC.
;
_cell_angle_alpha 90
_cell_angle_beta 93.8350(9)
_cell_angle_gamma 90
_cell_formula_units_Z 8
_cell_length_a 12.3905(2)
_cell_length_b 11.4798(2)
_cell_length_c 14.2875(3)
_cell_measurement_reflns_used 9786
_cell_measurement_temperature 100.(2)
_cell_measurement_theta_max 79.1193
_cell_measurement_theta_min 4.9463
_cell_volume 2027.71(6)
_computing_cell_refinement 'SAINT V8.40A (Bruker Nano, Inc., 2019)'
_computing_data_collection 'Bruker APEX3 software'
_computing_data_reduction 'SAINT V8.40A (Bruker Nano, Inc., 2019)'
_computing_molecular_graphics 'ORTEP 2014.1 (Farrugia, 2012)'
_computing_publication_material 'IUCr Journals printCIF'
_computing_structure_refinement 'SHELXL-2018/3 (Sheldrick, 2018)'
_computing_structure_solution 'SHELXT 2018/2 (Sheldrick, 2015)'
_diffrn_ambient_temperature 100.(2)
_diffrn_detector_area_resol_mean 7.3910
_diffrn_measured_fraction_theta_full 0.996
_diffrn_measured_fraction_theta_max 0.996
_diffrn_measurement_device_type 'Bruker D8 VENTURE PHOTON-III C14'
_diffrn_measurement_method '\f or \w oscillation scans'
_diffrn_radiation_monochromator 'multilayer mirror'
_diffrn_radiation_type 'Cu K\a'
_diffrn_radiation_wavelength 1.54178
_diffrn_reflns_av_R_equivalents 0.0463
_diffrn_reflns_av_unetI/netI 0.0156
_diffrn_reflns_limit_h_max 15
_diffrn_reflns_limit_h_min -15
_diffrn_reflns_limit_k_max 14
_diffrn_reflns_limit_k_min -14
_diffrn_reflns_limit_l_max 18
_diffrn_reflns_limit_l_min -18
_diffrn_reflns_number 77241
_diffrn_reflns_theta_full 79.11
_diffrn_reflns_theta_max 79.11
_diffrn_reflns_theta_min 3.58
_diffrn_source 'microfocus sealed tube'
_diffrn_source_type 'Incoatec I\mS 3.0'
_exptl_absorpt_coefficient_mu 2.558
_exptl_absorpt_correction_T_max 0.84
_exptl_absorpt_correction_T_min 0.68
_exptl_absorpt_correction_type multi-scan
_exptl_absorpt_process_details
;
SADABS-2016/2 - Bruker AXS area detector scaling and absorption correction
;
_exptl_crystal_colour 'clear colourless'
_exptl_crystal_density_diffrn 1.410
_exptl_crystal_density_method 'not measured'
_exptl_crystal_description block
_exptl_crystal_F_000 896
_exptl_crystal_size_max 0.217
_exptl_crystal_size_mid 0.177
_exptl_crystal_size_min 0.068
_refine_diff_density_max 0.340
_refine_diff_density_min -0.259
_refine_ls_extinction_method none
_refine_ls_goodness_of_fit_ref 1.043
_refine_ls_hydrogen_treatment constr
_refine_ls_matrix_type full
_refine_ls_number_parameters 273
_refine_ls_number_reflns 4383
_refine_ls_number_restraints 0
_refine_ls_restrained_S_all 1.043
_refine_ls_R_factor_all 0.0426
_refine_ls_R_factor_gt 0.0349
_refine_ls_shift/su_max 0.001
_refine_ls_shift/su_mean 0.000
_refine_ls_structure_factor_coef Fsqd
_refine_ls_weighting_details 'w=1/[\s^2^(Fo^2^)+(0.0329P)^2^+1.9778P] where P=(Fo^2^+2Fc^2^)/3'
_refine_ls_weighting_scheme calc
_refine_ls_wR_factor_gt 0.0826
_refine_ls_wR_factor_ref 0.0889
_reflns_number_gt 3765
_reflns_number_total 4383
_reflns_threshold_expression 'I > 2\s(I)'
_cod_data_source_file d2dt02119f2.cif
_cod_data_source_block 19RPA003
_cod_depositor_comments
;
The following automatic conversions were performed:

data item '_exptl_absorpt_correction_type' value 'Multi-Scan' was
changed to 'multi-scan' in accordance with the
/home/data/users/saulius/crontab/automatic-downloads/rss-feeds/RSC/lib/dictionaries/cif_core.dic
dictionary named 'cif_core.dic' version 2.4.2 last updated on
2011-04-26.

Automatic conversion script
Id: cif_fix_values 7556 2019-12-06 15:28:31Z antanas 
;
_cod_database_code 7711026

loop_
_space_group_symop_operation_xyz
'x, y, z'
'-x, y+1/2, -z+1/2'
'-x, -y, -z'
'x, -y-1/2, z-1/2'

loop_
_atom_site_type_symbol
_atom_site_label
_atom_site_fract_x
_atom_site_fract_y
_atom_site_fract_z
_atom_site_U_iso_or_equiv
_atom_site_adp_type
_atom_site_calc_flag
_atom_site_refinement_flags_adp
_atom_site_refinement_flags_occupancy
_atom_site_refinement_flags_posn
_atom_site_occupancy
_atom_site_disorder_assembly
_atom_site_disorder_group
S S1 0.51714(3) 0.62517(3) 0.36003(3) 0.02014(10) Uani d . . . 1 . .
N N1 0.53194(10) 0.38476(11) 0.37181(9) 0.0172(3) Uani d . . . 1 . .
C C2 0.47313(12) 0.48684(14) 0.36366(10) 0.0172(3) Uani d . . . 1 . .
N N3 0.36806(10) 0.45227(12) 0.35640(9) 0.0185(3) Uani d . . . 1 . .
C C4 0.36028(13) 0.33188(14) 0.35940(12) 0.0213(3) Uani d . . . 1 . .
H H4 0.295422 0.287506 0.355385 0.026 Uiso calc U . R 1 . .
C C5 0.46152(13) 0.28966(14) 0.36904(12) 0.0209(3) Uani d . . . 1 . .
H H5 0.481516 0.209841 0.373203 0.025 Uiso calc U . R 1 . .
C C6 0.27701(13) 0.53057(15) 0.33582(12) 0.0224(3) Uani d . . . 1 . .
H H6A 0.271153 0.548553 0.268621 0.034 Uiso calc U . R 1 . .
H H6B 0.288443 0.602771 0.371725 0.034 Uiso calc U . R 1 . .
H H6C 0.210208 0.493065 0.353276 0.034 Uiso calc U . R 1 . .
C C7 0.64680(12) 0.37300(13) 0.37461(10) 0.0167(3) Uani d . . . 1 . .
C C8 0.71354(12) 0.44853(13) 0.42821(10) 0.0173(3) Uani d . . . 1 . .
H H8 0.682873 0.508427 0.463865 0.021 Uiso calc U . R 1 . .
C C9 0.82510(12) 0.43603(13) 0.42940(11) 0.0179(3) Uani d . . . 1 . .
H H9 0.871536 0.487287 0.465418 0.021 Uiso calc U . R 1 . .
C C10 0.86753(12) 0.34731(14) 0.37703(11) 0.0175(3) Uani d . . . 1 . .
C C11 0.80148(12) 0.27087(13) 0.32360(11) 0.0176(3) Uani d . . . 1 . .
H H11 0.832206 0.21044 0.288548 0.021 Uiso calc U . R 1 . .
C C12 0.69014(12) 0.28432(13) 0.32232(11) 0.0178(3) Uani d . . . 1 . .
H H12 0.643764 0.233321 0.285989 0.021 Uiso calc U . R 1 . .
C C1 1.07251(14) 0.31705(17) 0.37953(14) 0.0294(4) Uani d . . . 1 . .
N N2 0.98024(11) 0.33306(12) 0.37801(9) 0.0204(3) Uani d . . . 1 . .
S S21 0.01665(3) 0.66538(3) 0.35766(3) 0.01906(10) Uani d . . . 1 . .
N N21 0.03158(10) 0.90470(11) 0.37839(9) 0.0165(3) Uani d . . . 1 . .
C C22 -0.02650(12) 0.80245(13) 0.37453(10) 0.0169(3) Uani d . . . 1 . .
N N23 -0.13075(10) 0.83540(12) 0.38408(9) 0.0188(3) Uani d . . . 1 . .
C C24 -0.13800(13) 0.95556(14) 0.39253(11) 0.0205(3) Uani d . . . 1 . .
H H24 -0.202096 0.999125 0.399788 0.025 Uiso calc U . R 1 . .
C C25 -0.03823(13) 0.99868(14) 0.38856(11) 0.0197(3) Uani d . . . 1 . .
H H25 -0.018434 1.078593 0.392027 0.024 Uiso calc U . R 1 . .
C C26 -0.22191(13) 0.75487(15) 0.38599(13) 0.0255(4) Uani d . . . 1 . .
H H26A -0.289344 0.796574 0.368777 0.038 Uiso calc U . R 1 . .
H H26B -0.224819 0.722482 0.449233 0.038 Uiso calc U . R 1 . .
H H26C -0.212694 0.69153 0.341228 0.038 Uiso calc U . R 1 . .
C C27 0.14609(12) 0.91674(13) 0.37669(10) 0.0155(3) Uani d . . . 1 . .
C C28 0.21492(12) 0.84212(13) 0.42871(10) 0.0169(3) Uani d . . . 1 . .
H H28 0.185947 0.781187 0.464379 0.02 Uiso calc U . R 1 . .
C C29 0.32574(13) 0.85665(13) 0.42850(11) 0.0179(3) Uani d . . . 1 . .
H H29 0.373462 0.805568 0.463385 0.022 Uiso calc U . R 1 . .
C C30 0.36620(12) 0.94712(14) 0.37649(11) 0.0174(3) Uani d . . . 1 . .
C C31 0.29815(12) 1.02258(13) 0.32446(11) 0.0179(3) Uani d . . . 1 . .
H H31 0.327311 1.083886 0.289297 0.022 Uiso calc U . R 1 . .
C C32 0.18697(12) 1.00730(13) 0.32450(10) 0.0170(3) Uani d . . . 1 . .
H H32 0.139228 1.058058 0.289297 0.02 Uiso calc U . R 1 . .
C C21 0.57082(14) 0.97605(16) 0.37459(13) 0.0267(4) Uani d . . . 1 . .
N N22 0.47871(11) 0.96198(12) 0.37574(9) 0.0194(3) Uani d . . . 1 . .

loop_
_atom_site_aniso_label
_atom_site_aniso_U_11
_atom_site_aniso_U_22
_atom_site_aniso_U_33
_atom_site_aniso_U_12
_atom_site_aniso_U_13
_atom_site_aniso_U_23
S1 0.01788(19) 0.01399(19) 0.0287(2) 0.00034(14) 0.00262(15) 0.00006(14)
N1 0.0166(6) 0.0142(6) 0.0209(6) -0.0004(5) 0.0013(5) -0.0013(5)
C2 0.0178(7) 0.0178(7) 0.0161(7) 0.0016(6) 0.0022(5) -0.0014(6)
N3 0.0157(6) 0.0176(7) 0.0221(6) 0.0015(5) 0.0012(5) -0.0010(5)
C4 0.0187(7) 0.0179(8) 0.0273(8) -0.0022(6) 0.0015(6) -0.0012(6)
C5 0.0201(8) 0.0146(7) 0.0279(8) -0.0019(6) 0.0011(6) -0.0007(6)
C6 0.0176(7) 0.0203(8) 0.0290(8) 0.0038(6) -0.0004(6) 0.0013(6)
C7 0.0164(7) 0.0161(7) 0.0175(7) 0.0010(6) 0.0005(5) 0.0035(6)
C8 0.0194(7) 0.0163(7) 0.0162(7) 0.0010(6) 0.0010(6) 0.0001(6)
C9 0.0190(7) 0.0160(7) 0.0184(7) -0.0011(6) -0.0017(6) 0.0014(6)
C10 0.0144(7) 0.0189(8) 0.0192(7) 0.0012(6) 0.0022(6) 0.0040(6)
C11 0.0196(7) 0.0149(7) 0.0184(7) 0.0026(6) 0.0023(6) 0.0008(6)
C12 0.0187(7) 0.0156(7) 0.0189(7) -0.0016(6) 0.0005(6) 0.0006(6)
C1 0.0213(9) 0.0274(9) 0.0394(10) -0.0016(7) 0.0016(7) -0.0029(8)
N2 0.0182(7) 0.0197(7) 0.0234(7) -0.0011(5) 0.0018(5) 0.0001(5)
S21 0.01749(19) 0.01401(19) 0.0258(2) -0.00036(14) 0.00221(14) -0.00084(14)
N21 0.0151(6) 0.0142(6) 0.0202(6) -0.0001(5) 0.0014(5) -0.0014(5)
C22 0.0165(7) 0.0160(7) 0.0181(7) -0.0013(6) -0.0004(5) 0.0005(6)
N23 0.0146(6) 0.0181(7) 0.0236(7) -0.0004(5) 0.0009(5) 0.0001(5)
C24 0.0189(7) 0.0176(8) 0.0248(8) 0.0034(6) 0.0000(6) -0.0013(6)
C25 0.0186(7) 0.0152(7) 0.0251(8) 0.0026(6) -0.0006(6) -0.0010(6)
C26 0.0164(8) 0.0231(8) 0.0369(9) -0.0026(6) 0.0014(6) 0.0003(7)
C27 0.0148(7) 0.0155(7) 0.0162(7) -0.0016(6) 0.0011(5) -0.0032(5)
C28 0.0203(7) 0.0152(7) 0.0152(7) -0.0012(6) 0.0017(6) 0.0007(5)
C29 0.0189(7) 0.0167(7) 0.0179(7) 0.0021(6) -0.0009(6) -0.0007(6)
C30 0.0145(7) 0.0181(7) 0.0196(7) -0.0011(6) 0.0012(5) -0.0034(6)
C31 0.0195(7) 0.0147(7) 0.0197(7) -0.0024(6) 0.0017(6) 0.0003(6)
C32 0.0177(7) 0.0148(7) 0.0184(7) 0.0015(6) -0.0006(6) 0.0005(6)
C21 0.0213(9) 0.0258(9) 0.0327(9) 0.0012(7) 0.0004(7) 0.0012(7)
N22 0.0180(7) 0.0178(7) 0.0227(7) 0.0003(5) 0.0021(5) 0.0001(5)

loop_
_atom_type_symbol
_atom_type_description
_atom_type_scat_dispersion_real
_atom_type_scat_dispersion_imag
_atom_type_scat_source
C C 0.0181 0.0091 'International Tables Vol C Tables 4.2.6.8 and 6.1.1.4'
H H 0.0000 0.0000 'International Tables Vol C Tables 4.2.6.8 and 6.1.1.4'
N N 0.0311 0.0180 'International Tables Vol C Tables 4.2.6.8 and 6.1.1.4'
S S 0.3331 0.5567 'International Tables Vol C Tables 4.2.6.8 and 6.1.1.4'

loop_
_geom_angle_atom_site_label_1
_geom_angle_atom_site_label_2
_geom_angle_atom_site_label_3
_geom_angle_site_symmetry_1
_geom_angle_site_symmetry_3
_geom_angle
_geom_angle_publ_flag
C2 N1 C5 . . 109.62(13) ?
C2 N1 C7 . . 127.03(13) ?
C5 N1 C7 . . 123.14(13) ?
N3 C2 N1 . . 104.84(13) ?
N3 C2 S1 . . 125.80(12) ?
N1 C2 S1 . . 129.34(12) ?
C2 N3 C4 . . 110.93(13) ?
C2 N3 C6 . . 124.08(13) ?
C4 N3 C6 . . 124.53(14) ?
C5 C4 N3 . . 107.25(14) ?
C5 C4 H4 . . 126.4 ?
N3 C4 H4 . . 126.4 ?
C4 C5 N1 . . 107.35(14) ?
C4 C5 H5 . . 126.3 ?
N1 C5 H5 . . 126.3 ?
N3 C6 H6A . . 109.5 ?
N3 C6 H6B . . 109.5 ?
H6A C6 H6B . . 109.5 ?
N3 C6 H6C . . 109.5 ?
H6A C6 H6C . . 109.5 ?
H6B C6 H6C . . 109.5 ?
C12 C7 C8 . . 120.98(14) ?
C12 C7 N1 . . 118.29(14) ?
C8 C7 N1 . . 120.73(14) ?
C9 C8 C7 . . 119.78(14) ?
C9 C8 H8 . . 120.1 ?
C7 C8 H8 . . 120.1 ?
C10 C9 C8 . . 118.81(14) ?
C10 C9 H9 . . 120.6 ?
C8 C9 H9 . . 120.6 ?
C9 C10 C11 . . 121.88(14) ?
C9 C10 N2 . . 119.48(14) ?
C11 C10 N2 . . 118.64(14) ?
C12 C11 C10 . . 118.98(14) ?
C12 C11 H11 . . 120.5 ?
C10 C11 H11 . . 120.5 ?
C11 C12 C7 . . 119.57(14) ?
C11 C12 H12 . . 120.2 ?
C7 C12 H12 . . 120.2 ?
C1 N2 C10 . . 177.49(17) ?
C22 N21 C25 . . 109.71(13) ?
C22 N21 C27 . . 126.85(13) ?
C25 N21 C27 . . 123.39(13) ?
N23 C22 N21 . . 104.83(13) ?
N23 C22 S21 . . 125.90(12) ?
N21 C22 S21 . . 129.23(12) ?
C22 N23 C24 . . 110.63(13) ?
C22 N23 C26 . . 124.45(14) ?
C24 N23 C26 . . 124.92(13) ?
C25 C24 N23 . . 107.39(14) ?
C25 C24 H24 . . 126.3 ?
N23 C24 H24 . . 126.3 ?
C24 C25 N21 . . 107.42(14) ?
C24 C25 H25 . . 126.3 ?
N21 C25 H25 . . 126.3 ?
N23 C26 H26A . . 109.5 ?
N23 C26 H26B . . 109.5 ?
H26A C26 H26B . . 109.5 ?
N23 C26 H26C . . 109.5 ?
H26A C26 H26C . . 109.5 ?
H26B C26 H26C . . 109.5 ?
C28 C27 C32 . . 120.94(14) ?
C28 C27 N21 . . 120.45(13) ?
C32 C27 N21 . . 118.58(13) ?
C29 C28 C27 . . 119.91(14) ?
C29 C28 H28 . . 120.0 ?
C27 C28 H28 . . 120.0 ?
C28 C29 C30 . . 119.00(14) ?
C28 C29 H29 . . 120.5 ?
C30 C29 H29 . . 120.5 ?
C31 C30 C29 . . 121.62(14) ?
C31 C30 N22 . . 119.15(14) ?
C29 C30 N22 . . 119.23(14) ?
C32 C31 C30 . . 119.18(14) ?
C32 C31 H31 . . 120.4 ?
C30 C31 H31 . . 120.4 ?
C31 C32 C27 . . 119.35(14) ?
C31 C32 H32 . . 120.3 ?
C27 C32 H32 . . 120.3 ?
C21 N22 C30 . . 178.86(17) ?

loop_
_geom_bond_atom_site_label_1
_geom_bond_atom_site_label_2
_geom_bond_site_symmetry_2
_geom_bond_distance
_geom_bond_publ_flag
S1 C2 . 1.6809(16) ?
N1 C2 . 1.381(2) ?
N1 C5 . 1.397(2) ?
N1 C7 . 1.4274(19) ?
C2 N3 . 1.358(2) ?
N3 C4 . 1.386(2) ?
N3 C6 . 1.457(2) ?
C4 C5 . 1.343(2) ?
C4 H4 . 0.95 ?
C5 H5 . 0.95 ?
C6 H6A . 0.98 ?
C6 H6B . 0.98 ?
C6 H6C . 0.98 ?
C7 C12 . 1.392(2) ?
C7 C8 . 1.392(2) ?
C8 C9 . 1.389(2) ?
C8 H8 . 0.95 ?
C9 C10 . 1.388(2) ?
C9 H9 . 0.95 ?
C10 C11 . 1.393(2) ?
C10 N2 . 1.405(2) ?
C11 C12 . 1.387(2) ?
C11 H11 . 0.95 ?
C12 H12 . 0.95 ?
C1 N2 . 1.157(2) ?
S21 C22 . 1.6844(16) ?
N21 C22 . 1.3761(19) ?
N21 C25 . 1.396(2) ?
N21 C27 . 1.4274(19) ?
C22 N23 . 1.362(2) ?
N23 C24 . 1.388(2) ?
N23 C26 . 1.461(2) ?
C24 C25 . 1.336(2) ?
C24 H24 . 0.95 ?
C25 H25 . 0.95 ?
C26 H26A . 0.98 ?
C26 H26B . 0.98 ?
C26 H26C . 0.98 ?
C27 C28 . 1.389(2) ?
C27 C32 . 1.394(2) ?
C28 C29 . 1.383(2) ?
C28 H28 . 0.95 ?
C29 C30 . 1.390(2) ?
C29 H29 . 0.95 ?
C30 C31 . 1.389(2) ?
C30 N22 . 1.4052(19) ?
C31 C32 . 1.389(2) ?
C31 H31 . 0.95 ?
C32 H32 . 0.95 ?
C21 N22 . 1.154(2) ?

loop_
_geom_torsion_atom_site_label_1
_geom_torsion_atom_site_label_2
_geom_torsion_atom_site_label_3
_geom_torsion_atom_site_label_4
_geom_torsion_site_symmetry_1
_geom_torsion_site_symmetry_2
_geom_torsion_site_symmetry_3
_geom_torsion_site_symmetry_4
_geom_torsion
_geom_torsion_publ_flag
C5 N1 C2 N3 . . . . 0.21(16) ?
C7 N1 C2 N3 . . . . 175.11(13) ?
C5 N1 C2 S1 . . . . -178.22(12) ?
C7 N1 C2 S1 . . . . -3.3(2) ?
N1 C2 N3 C4 . . . . -0.27(17) ?
S1 C2 N3 C4 . . . . 178.23(12) ?
N1 C2 N3 C6 . . . . -172.77(14) ?
S1 C2 N3 C6 . . . . 5.7(2) ?
C2 N3 C4 C5 . . . . 0.24(19) ?
C6 N3 C4 C5 . . . . 172.70(15) ?
N3 C4 C5 N1 . . . . -0.10(18) ?
C2 N1 C5 C4 . . . . -0.06(18) ?
C7 N1 C5 C4 . . . . -175.21(14) ?
C2 N1 C7 C12 . . . . -136.58(16) ?
C5 N1 C7 C12 . . . . 37.7(2) ?
C2 N1 C7 C8 . . . . 43.3(2) ?
C5 N1 C7 C8 . . . . -142.41(15) ?
C12 C7 C8 C9 . . . . 0.4(2) ?
N1 C7 C8 C9 . . . . -179.55(13) ?
C7 C8 C9 C10 . . . . -0.4(2) ?
C8 C9 C10 C11 . . . . 0.0(2) ?
C8 C9 C10 N2 . . . . -179.58(14) ?
C9 C10 C11 C12 . . . . 0.4(2) ?
N2 C10 C11 C12 . . . . 179.95(14) ?
C10 C11 C12 C7 . . . . -0.4(2) ?
C8 C7 C12 C11 . . . . 0.0(2) ?
N1 C7 C12 C11 . . . . 179.92(13) ?
C25 N21 C22 N23 . . . . -1.05(16) ?
C27 N21 C22 N23 . . . . 176.38(13) ?
C25 N21 C22 S21 . . . . 176.78(12) ?
C27 N21 C22 S21 . . . . -5.8(2) ?
N21 C22 N23 C24 . . . . 0.74(17) ?
S21 C22 N23 C24 . . . . -177.18(12) ?
N21 C22 N23 C26 . . . . -178.74(14) ?
S21 C22 N23 C26 . . . . 3.3(2) ?
C22 N23 C24 C25 . . . . -0.16(18) ?
C26 N23 C24 C25 . . . . 179.32(15) ?
N23 C24 C25 N21 . . . . -0.50(18) ?
C22 N21 C25 C24 . . . . 0.98(18) ?
C27 N21 C25 C24 . . . . -176.55(14) ?
C22 N21 C27 C28 . . . . -42.6(2) ?
C25 N21 C27 C28 . . . . 134.50(16) ?
C22 N21 C27 C32 . . . . 139.64(16) ?
C25 N21 C27 C32 . . . . -43.3(2) ?
C32 C27 C28 C29 . . . . -0.5(2) ?
N21 C27 C28 C29 . . . . -178.24(13) ?
C27 C28 C29 C30 . . . . 0.6(2) ?
C28 C29 C30 C31 . . . . -0.4(2) ?
C28 C29 C30 N22 . . . . -179.75(14) ?
C29 C30 C31 C32 . . . . 0.1(2) ?
N22 C30 C31 C32 . . . . 179.43(14) ?
C30 C31 C32 C27 . . . . 0.0(2) ?
C28 C27 C32 C31 . . . . 0.2(2) ?
N21 C27 C32 C31 . . . . 177.96(13) ?
